data_7233569
loop_
_publ_author_name
'Lin, Rui-Lian'
'Zhou, Jia-Jia'
'Zhou, Fu Hou'
'Sun, Wen-Qi'
'Liu, Jing-Xin'
'Chen, Kai'

_publ_section_title
;
 The lanthanide contraction effect and organic additives impact the
 coordination structures of lanthanide ions with symmetrical
 octamethyl-substituted cucurbit[6]uril ligands
;
_journal_issue 37
_journal_name_full CrystEngComm
_journal_page_first 5641
_journal_paper_doi 10.1039/C9CE00812H
_journal_volume 21
_journal_year 2019
_chemical_formula_sum 'C44 H92 Cd2 Ce2 Cl8 N26 O38'
_chemical_formula_weight 2382.08
_space_group_IT_number 2
_space_group_name_Hall '-P 1'
_space_group_name_H-M_alt 'P -1'
_symmetry_cell_setting triclinic
_symmetry_space_group_name_Hall '-P 1'
_symmetry_space_group_name_H-M 'P -1'
_atom_sites_solution_hydrogens geom
_atom_sites_solution_primary direct
_atom_sites_solution_secondary difmap
_audit_creation_method SHELXL-97
_audit_update_record
;
2019-05-23 deposited with the CCDC.    2019-08-29 downloaded from the CCDC.
;
_cell_angle_alpha 109.814(7)
_cell_angle_beta 101.083(7)
_cell_angle_gamma 104.474(5)
_cell_formula_units_Z 1
_cell_length_a 11.786(4)
_cell_length_b 12.205(4)
_cell_length_c 16.776(8)
_cell_measurement_reflns_used 6664
_cell_measurement_temperature 296(2)
_cell_measurement_theta_max 27.18
_cell_measurement_theta_min 2.65
_cell_volume 2094.2(14)
_computing_cell_refinement 'Bruker SMART'
_computing_data_collection 'Bruker SMART'
_computing_data_reduction 'Bruker SAINT'
_computing_molecular_graphics 'Bruker SHELXTL'
_computing_publication_material 'Bruker SHELXTL'
_computing_structure_refinement 'SHELXL-97 (Sheldrick, 1997)'
_computing_structure_solution 'SHELXS-97 (Sheldrick, 1990)'
_diffrn_ambient_temperature 296(2)
_diffrn_measured_fraction_theta_full 0.992
_diffrn_measured_fraction_theta_max 0.992
_diffrn_measurement_device_type 'Bruker CCD Area Detector'
_diffrn_measurement_method 'phi and omega scans'
_diffrn_radiation_monochromator graphite
_diffrn_radiation_source 'fine-focus sealed tube'
_diffrn_radiation_type MoK\a
_diffrn_radiation_wavelength 0.71073
_diffrn_reflns_av_R_equivalents 0.0161
_diffrn_reflns_av_sigmaI/netI 0.0306
_diffrn_reflns_limit_h_max 14
_diffrn_reflns_limit_h_min -12
_diffrn_reflns_limit_k_max 15
_diffrn_reflns_limit_k_min -13
_diffrn_reflns_limit_l_max 20
_diffrn_reflns_limit_l_min -19
_diffrn_reflns_number 12875
_diffrn_reflns_theta_full 26.00
_diffrn_reflns_theta_max 26.00
_diffrn_reflns_theta_min 1.82
_diffrn_standards_decay_% none
_exptl_absorpt_coefficient_mu 1.924
_exptl_absorpt_correction_T_max 0.6881
_exptl_absorpt_correction_T_min 0.6346
_exptl_absorpt_correction_type multi-scan
_exptl_absorpt_process_details 'SADABS (Bruker, 2008)'
_exptl_crystal_colour colorless
_exptl_crystal_density_diffrn 1.889
_exptl_crystal_density_meas ?
_exptl_crystal_density_method 'not measured'
_exptl_crystal_description block
_exptl_crystal_F_000 1190
_exptl_crystal_size_max 0.26
_exptl_crystal_size_mid 0.23
_exptl_crystal_size_min 0.21
_refine_diff_density_max 1.214
_refine_diff_density_min -1.193
_refine_diff_density_rms 0.126
_refine_ls_extinction_method none
_refine_ls_goodness_of_fit_ref 1.006
_refine_ls_hydrogen_treatment constr
_refine_ls_matrix_type full
_refine_ls_number_parameters 523
_refine_ls_number_reflns 8157
_refine_ls_number_restraints 12
_refine_ls_restrained_S_all 1.014
_refine_ls_R_factor_all 0.0443
_refine_ls_R_factor_gt 0.0400
_refine_ls_shift/su_max 0.008
_refine_ls_shift/su_mean 0.000
_refine_ls_structure_factor_coef Fsqd
_refine_ls_weighting_details 'calc w=1/[\s^2^(Fo^2^)+(0.0852P)^2^+3.4381P] where P=(Fo^2^+2Fc^2^)/3'
_refine_ls_weighting_scheme calc
_refine_ls_wR_factor_gt 0.1254
_refine_ls_wR_factor_ref 0.1289
_reflns_number_gt 7265
_reflns_number_total 8157
_reflns_threshold_expression >2sigma(I)
_cod_data_source_file c9ce00812h1.cif
_cod_data_source_block p_CCDC2
_cod_depositor_comments
;
The following automatic conversions were performed:

'_symmetry_cell_setting' value 'Triclinic' changed to 'triclinic'
according to
/home/data/users/saulius/crontab/automatic-downloads/rss-feeds/RSC/lib/dictionaries/cif_core.dic
dictionary named 'cif_core.dic' version 2.4.2 from 2011-04-26.

'_exptl_crystal_density_meas' value 'not measured' was changed to '?'
- the value is perceived as not measured.

Automatic conversion script
Id: cif_fix_values 4973 2017-02-22 13:04:09Z antanas 

 Adding full bibliography for 7233566--7233575.cif.
;
_cod_original_sg_symbol_H-M P-1
_cod_database_code 7233569
_details_about_the_squeezed_material
;
loop_
  _platon_squeeze_void_nr
  _platon_squeeze_void_average_x
  _platon_squeeze_void_average_y
  _platon_squeeze_void_average_z
  _platon_squeeze_void_volume
  _platon_squeeze_void_count_electrons
  _platon_squeeze_void_content
   1 -0.001  0.004  0.500       255        62 ' '
_platon_squeeze_details
;

loop_
_symmetry_equiv_pos_as_xyz
'x, y, z'
'-x, -y, -z'

loop_
_atom_site_label
_atom_site_type_symbol
_atom_site_fract_x
_atom_site_fract_y
_atom_site_fract_z
_atom_site_U_iso_or_equiv
_atom_site_adp_type
_atom_site_occupancy
_atom_site_symmetry_multiplicity
_atom_site_calc_flag
_atom_site_refinement_flags
Ce1 Ce 0.831841(11) 0.051559(11) 0.184027(8) 0.02764(3) Uani 1 1 d .
Cd1 Cd 1.24418(2) 0.60001(2) 0.323571(15) 0.05252(7) Uani 1 1 d .
Cl3 Cl 1.09668(7) 0.54057(7) 0.17619(5) 0.0567(2) Uani 1 1 d .
Cl4 Cl 1.26808(8) 0.42026(7) 0.34645(6) 0.0623(3) Uani 1 1 d .
Cl2 Cl 1.44609(9) 0.72322(8) 0.32664(6) 0.0645(3) Uani 1 1 d .
Cl1 Cl 1.17973(15) 0.72775(19) 0.43947(11) 0.1603(7) Uani 1 1 d .
O6 O 0.64522(14) -0.10092(15) 0.19714(11) 0.0322(4) Uani 1 1 d .
O5 O 0.86259(14) 0.24949(14) 0.14970(11) 0.0322(4) Uani 1 1 d .
O4 O 0.79200(14) 0.19617(15) 0.30657(10) 0.0319(4) Uani 1 1 d .
O3 O 0.83879(15) 0.03782(15) -0.07992(11) 0.0358(5) Uani 1 1 d .
O2 O 0.40879(15) 0.34489(17) 0.02550(12) 0.0399(5) Uani 1 1 d .
O1 O 0.32327(17) 0.24491(17) 0.15644(12) 0.0421(5) Uani 1 1 d .
N12 N 0.50161(17) -0.03139(17) 0.25515(12) 0.0283(5) Uani 1 1 d .
N11 N 0.59974(16) 0.37231(17) 0.00567(13) 0.0282(5) Uani 1 1 d .
N10 N 0.71174(17) 0.35128(17) 0.31430(12) 0.0288(5) Uani 1 1 d .
N9 N 0.78883(16) 0.33600(16) 0.05792(12) 0.0258(5) Uani 1 1 d .
N8 N 0.43846(16) -0.21367(16) 0.14076(12) 0.0262(5) Uani 1 1 d .
N7 N 0.69577(17) 0.00738(17) -0.20778(13) 0.0296(5) Uani 1 1 d .
N6 N 0.51705(17) 0.36812(18) 0.24896(13) 0.0309(5) Uani 1 1 d .
N5 N 0.77216(17) 0.39755(16) 0.19466(12) 0.0277(5) Uani 1 1 d .
N4 N 0.60900(17) 0.19047(17) 0.33518(12) 0.0282(5) Uani 1 1 d .
N3 N 0.75628(16) 0.18594(17) -0.09095(12) 0.0274(5) Uani 1 1 d .
N2 N 0.41537(17) 0.21207(17) 0.27491(13) 0.0301(5) Uani 1 1 d .
N1 N 0.58647(17) 0.44149(17) 0.14286(13) 0.0298(5) Uani 1 1 d .
C22 C 0.7199(2) 0.47461(19) 0.15818(15) 0.0271(6) Uani 1 1 d .
C21 C 0.5836(2) 0.0698(2) 0.33745(14) 0.0297(6) Uani 1 1 d .
H21A H 0.5477 0.0697 0.3848 0.036 Uiso 1 1 calc R
H21B H 0.6608 0.0553 0.3517 0.036 Uiso 1 1 calc R
C20 C 0.84183(19) 0.2843(2) -0.01084(15) 0.0281(6) Uani 1 1 d .
H20A H 0.8842 0.3503 -0.0256 0.034 Uiso 1 1 calc R
H20B H 0.9029 0.2539 0.0131 0.034 Uiso 1 1 calc R
C19 C 0.5388(2) -0.11348(19) 0.19766(14) 0.0262(5) Uani 1 1 d .
C18 C 0.5202(2) 0.3813(2) 0.05547(15) 0.0286(6) Uani 1 1 d .
C17 C 0.8058(2) 0.4199(2) 0.28786(15) 0.0310(6) Uani 1 1 d .
H17A H 0.8263 0.5077 0.3229 0.037 Uiso 1 1 calc R
H17B H 0.8792 0.3992 0.3021 0.037 Uiso 1 1 calc R
C16 C 0.81200(19) 0.32041(19) 0.13544(15) 0.0260(6) Uani 1 1 d .
O2W O 0.89976(19) -0.13819(17) 0.13539(14) 0.0525(6) Uani 1 1 d .
O1W O 0.99514(15) 0.08477(15) 0.10975(12) 0.0438(5) Uani 1 1 d .
C15 C 0.32528(19) -0.2028(2) 0.15902(14) 0.0269(5) Uani 1 1 d .
H15A H 0.2827 -0.2713 0.1724 0.032 Uiso 1 1 calc R
C14 C 0.7107(2) 0.2419(2) 0.31710(14) 0.0274(6) Uani 1 1 d .
C13 C 0.72950(19) 0.42841(19) 0.06042(15) 0.0263(6) Uani 1 1 d .
C12 C 0.5545(2) 0.3324(2) -0.08886(15) 0.0297(6) Uani 1 1 d .
H12A H 0.6008 0.3946 -0.1052 0.036 Uiso 1 1 calc R
H12B H 0.4693 0.3279 -0.1045 0.036 Uiso 1 1 calc R
C11 C 0.5310(2) 0.2673(2) 0.34699(14) 0.0277(6) Uani 1 1 d .
C10 C 0.5281(2) 0.4604(2) 0.21250(16) 0.0346(6) Uani 1 1 d .
H10A H 0.5751 0.5412 0.2603 0.041 Uiso 1 1 calc R
H10B H 0.4466 0.4612 0.1889 0.041 Uiso 1 1 calc R
C9 C 0.76916(18) 0.0729(2) -0.12271(14) 0.0273(5) Uani 1 1 d .
C8 C 0.3688(2) -0.0773(2) 0.23963(15) 0.0280(6) Uani 1 1 d .
H8A H 0.3489 -0.0867 0.2916 0.034 Uiso 1 1 calc R
C7 C 0.6920(2) -0.1131(2) -0.26395(16) 0.0328(6) Uani 1 1 d .
H7A H 0.7652 -0.1276 -0.2387 0.039 Uiso 1 1 calc R
H7B H 0.6934 -0.1146 -0.3219 0.039 Uiso 1 1 calc R
C6 C 0.4103(2) 0.2729(2) 0.22019(15) 0.0312(6) Uani 1 1 d .
C5 C 0.6374(3) 0.5087(3) 0.40516(18) 0.0460(8) Uani 1 1 d .
H5A H 0.6803 0.5712 0.3885 0.069 Uiso 1 1 calc R
H5B H 0.6895 0.5122 0.4582 0.069 Uiso 1 1 calc R
H5C H 0.5642 0.5229 0.4160 0.069 Uiso 1 1 calc R
C4 C 0.6026(2) 0.3811(2) 0.33000(15) 0.0296(6) Uani 1 1 d .
C3 C 0.5095(3) 0.2989(3) 0.43775(16) 0.0440(8) Uani 1 1 d .
H3A H 0.4655 0.2242 0.4417 0.066 Uiso 1 1 calc R
H3B H 0.4623 0.3533 0.4450 0.066 Uiso 1 1 calc R
H3C H 0.5873 0.3392 0.4837 0.066 Uiso 1 1 calc R
C2 C 0.7859(3) 0.6126(3) 0.2149(2) 0.0499(9) Uani 1 1 d .
H2A H 0.7752 0.6326 0.2729 0.075 Uiso 1 1 calc R
H2B H 0.7521 0.6593 0.1872 0.075 Uiso 1 1 calc R
H2C H 0.8720 0.6330 0.2205 0.075 Uiso 1 1 calc R
C1 C 0.7987(3) 0.5268(2) 0.03543(19) 0.0425(7) Uani 1 1 d .
H1A H 0.7995 0.4896 -0.0248 0.064 Uiso 1 1 calc R
H1B H 0.8816 0.5659 0.0745 0.064 Uiso 1 1 calc R
H1C H 0.7591 0.5876 0.0406 0.064 Uiso 1 1 calc R
O4W O 0.7267(2) -0.0849(2) 0.02311(13) 0.0565(7) Uani 1 1 d .
O7W O 0.12223(18) 0.27234(18) 0.06065(16) 0.0544(6) Uani 1 1 d .
O5W O 0.8855(2) -0.0137(2) 0.31102(14) 0.0566(6) Uani 1 1 d .
O3W O 1.0347(2) 0.1963(2) 0.29888(16) 0.0666(8) Uani 1 1 d .
O8W O 1.0827(3) -0.1767(3) 0.2431(2) 0.0958(10) Uani 1 1 d .
O9W O 0.7353(4) -0.1498(5) 0.3831(3) 0.156(2) Uani 1 1 d .
O03 O 0.63133(18) 0.09210(19) 0.13652(13) 0.0481(6) Uani 1 1 d .
N01 N 0.5593(4) 0.0598(4) 0.0747(3) 0.1101(15) Uani 1 1 d .
O02 O 0.4577(6) -0.0331(5) 0.0485(4) 0.204(2) Uani 1 1 d U
O01 O 0.5545(9) 0.1113(6) 0.0218(5) 0.243(3) Uani 1 1 d U

loop_
_atom_site_aniso_label
_atom_site_aniso_U_11
_atom_site_aniso_U_22
_atom_site_aniso_U_33
_atom_site_aniso_U_23
_atom_site_aniso_U_13
_atom_site_aniso_U_12
Ce1 0.02630(5) 0.03117(5) 0.03015(6) 0.01336(4) 0.01068(4) 0.01467(4)
Cd1 0.05809(11) 0.05809(10) 0.04702(10) 0.02456(8) 0.01346(9) 0.02656(9)
Cl3 0.0484(4) 0.0578(3) 0.0568(4) 0.0280(3) 0.0015(3) 0.0110(3)
Cl4 0.0639(4) 0.0529(3) 0.0677(4) 0.0282(3) 0.0112(4) 0.0175(3)
Cl2 0.0630(4) 0.0647(4) 0.0681(4) 0.0376(3) 0.0099(4) 0.0183(3)
Cl1 0.1692(8) 0.2079(13) 0.1085(9) 0.0156(9) 0.0669(7) 0.1213(8)
O6 0.0221(6) 0.0369(7) 0.0404(8) 0.0163(6) 0.0102(6) 0.0133(5)
O5 0.0347(7) 0.0329(6) 0.0393(7) 0.0199(5) 0.0127(6) 0.0199(5)
O4 0.0318(7) 0.0409(7) 0.0273(7) 0.0125(6) 0.0101(6) 0.0205(6)
O3 0.0341(7) 0.0407(7) 0.0365(8) 0.0151(6) 0.0070(6) 0.0231(6)
O2 0.0254(7) 0.0559(9) 0.0426(8) 0.0208(7) 0.0098(6) 0.0204(6)
O1 0.0393(8) 0.0527(9) 0.0310(8) 0.0162(7) 0.0016(7) 0.0187(7)
N12 0.0258(8) 0.0332(8) 0.0264(8) 0.0113(6) 0.0072(7) 0.0126(7)
N11 0.0243(8) 0.0294(8) 0.0323(9) 0.0128(6) 0.0070(7) 0.0125(6)
N10 0.0283(8) 0.0325(8) 0.0266(8) 0.0101(7) 0.0086(7) 0.0145(7)
N9 0.0292(8) 0.0275(7) 0.0269(8) 0.0133(6) 0.0092(6) 0.0159(6)
N8 0.0249(7) 0.0286(7) 0.0286(8) 0.0123(6) 0.0082(6) 0.0140(6)
N7 0.0305(8) 0.0348(8) 0.0273(8) 0.0118(7) 0.0083(7) 0.0189(6)
N6 0.0313(8) 0.0378(8) 0.0289(8) 0.0149(7) 0.0084(7) 0.0191(7)
N5 0.0293(8) 0.0313(7) 0.0264(8) 0.0132(6) 0.0066(7) 0.0161(6)
N4 0.0293(8) 0.0335(8) 0.0237(8) 0.0099(6) 0.0086(6) 0.0154(7)
N3 0.0259(7) 0.0337(8) 0.0270(8) 0.0135(6) 0.0073(6) 0.0163(6)
N2 0.0294(8) 0.0352(8) 0.0277(8) 0.0129(7) 0.0071(7) 0.0152(7)
N1 0.0270(8) 0.0340(8) 0.0323(9) 0.0129(7) 0.0100(7) 0.0169(6)
C22 0.0272(9) 0.0268(8) 0.0303(9) 0.0131(7) 0.0076(8) 0.0130(7)
C21 0.0345(10) 0.0362(9) 0.0227(9) 0.0155(7) 0.0074(8) 0.0151(8)
C20 0.0201(8) 0.0380(10) 0.0314(9) 0.0158(8) 0.0103(7) 0.0139(7)
C19 0.0288(9) 0.0320(8) 0.0250(9) 0.0166(7) 0.0089(7) 0.0145(7)
C18 0.0286(9) 0.0289(8) 0.0333(10) 0.0140(7) 0.0097(8) 0.0160(7)
C17 0.0283(10) 0.0331(10) 0.0272(10) 0.0096(8) 0.0030(8) 0.0112(8)
C16 0.0226(9) 0.0232(8) 0.0307(10) 0.0108(7) 0.0066(8) 0.0067(7)
O2W 0.0654(10) 0.0460(8) 0.0660(11) 0.0285(7) 0.0314(8) 0.0348(7)
O1W 0.0462(7) 0.0513(7) 0.0684(9) 0.0401(6) 0.0376(6) 0.0356(6)
C15 0.0238(8) 0.0344(9) 0.0325(9) 0.0205(7) 0.0116(7) 0.0141(7)
C14 0.0295(10) 0.0301(9) 0.0171(9) 0.0053(7) 0.0015(8) 0.0114(8)
C13 0.0238(9) 0.0246(8) 0.0309(10) 0.0116(7) 0.0062(8) 0.0100(7)
C12 0.0322(10) 0.0325(9) 0.0297(10) 0.0156(7) 0.0065(8) 0.0180(8)
C11 0.0311(9) 0.0336(9) 0.0176(9) 0.0054(7) 0.0083(7) 0.0163(8)
C10 0.0401(10) 0.0384(10) 0.0363(11) 0.0158(8) 0.0169(8) 0.0267(8)
C9 0.0247(8) 0.0378(9) 0.0311(9) 0.0181(7) 0.0150(7) 0.0189(7)
C8 0.0261(9) 0.0349(9) 0.0282(9) 0.0157(7) 0.0107(7) 0.0134(8)
C7 0.0312(9) 0.0409(11) 0.0284(10) 0.0086(8) 0.0131(8) 0.0202(8)
C6 0.0352(10) 0.0381(10) 0.0248(9) 0.0106(8) 0.0099(8) 0.0222(8)
C5 0.0581(14) 0.0429(13) 0.0322(12) 0.0053(10) 0.0150(11) 0.0223(11)
C4 0.0331(9) 0.0312(9) 0.0247(9) 0.0063(8) 0.0109(8) 0.0169(8)
C3 0.0528(13) 0.0543(14) 0.0252(10) 0.0113(10) 0.0184(9) 0.0208(11)
C2 0.0591(16) 0.0337(12) 0.0490(15) 0.0121(11) 0.0118(13) 0.0132(11)
C1 0.0427(13) 0.0394(11) 0.0493(13) 0.0245(9) 0.0123(10) 0.0130(10)
O4W 0.0634(11) 0.0621(12) 0.0319(9) 0.0060(9) 0.0120(8) 0.0216(10)
O7W 0.0357(9) 0.0541(9) 0.0766(12) 0.0344(8) 0.0087(9) 0.0160(8)
O5W 0.0558(11) 0.0752(10) 0.0518(10) 0.0385(8) 0.0114(8) 0.0299(9)
O3W 0.0423(12) 0.0793(14) 0.0580(12) 0.0250(11) 0.0017(10) 0.0020(11)
O8W 0.0638(14) 0.1090(15) 0.146(2) 0.0832(14) 0.0317(14) 0.0362(12)
O9W 0.130(3) 0.179(3) 0.186(3) 0.099(3) 0.069(3) 0.044(3)
O03 0.0392(9) 0.0631(10) 0.0361(9) 0.0169(8) 0.0002(7) 0.0209(8)
N01 0.122(3) 0.0969(19) 0.141(2) 0.0812(16) 0.058(2) 0.026(2)
O02 0.213(4) 0.190(3) 0.198(3) 0.112(3) 0.073(3) -0.001(3)
O01 0.292(5) 0.215(4) 0.241(4) 0.157(3) 0.049(4) 0.052(4)

loop_
_atom_type_symbol
_atom_type_description
_atom_type_scat_dispersion_real
_atom_type_scat_dispersion_imag
_atom_type_scat_source
C C 0.0033 0.0016 'International Tables Vol C Tables 4.2.6.8 and 6.1.1.4'
H H 0.0000 0.0000 'International Tables Vol C Tables 4.2.6.8 and 6.1.1.4'
N N 0.0061 0.0033 'International Tables Vol C Tables 4.2.6.8 and 6.1.1.4'
O O 0.0106 0.0060 'International Tables Vol C Tables 4.2.6.8 and 6.1.1.4'
Cl Cl 0.1484 0.1585 'International Tables Vol C Tables 4.2.6.8 and 6.1.1.4'
Cd Cd -0.8075 1.2024 'International Tables Vol C Tables 4.2.6.8 and 6.1.1.4'
Ce Ce -0.2486 2.6331 'International Tables Vol C Tables 4.2.6.8 and 6.1.1.4'

loop_
_geom_angle_atom_site_label_1
_geom_angle_atom_site_label_2
_geom_angle_atom_site_label_3
_geom_angle
_geom_angle_site_symmetry_1
_geom_angle_site_symmetry_3
O4 Ce1 O4W 138.48(7) . .
O4 Ce1 O1W 130.59(6) . .
O4W Ce1 O1W 75.20(7) . .
O4 Ce1 O3W 71.36(8) . .
O4W Ce1 O3W 145.06(8) . .
O1W Ce1 O3W 69.99(8) . .
O4 Ce1 O5W 75.66(8) . .
O4W Ce1 O5W 127.73(8) . .
O1W Ce1 O5W 115.12(7) . .
O3W Ce1 O5W 67.64(9) . .
O4 Ce1 O2W 144.37(7) . .
O4W Ce1 O2W 68.68(8) . .
O1W Ce1 O2W 69.24(7) . .
O3W Ce1 O2W 95.69(8) . .
O5W Ce1 O2W 68.74(8) . .
O4 Ce1 O03 66.95(6) . .
O4W Ce1 O03 71.71(7) . .
O1W Ce1 O03 120.88(7) . .
O3W Ce1 O03 130.06(8) . .
O5W Ce1 O03 123.94(8) . .
O2W Ce1 O03 134.25(6) . .
O4 Ce1 O6 80.82(6) . .
O4W Ce1 O6 80.49(7) . .
O1W Ce1 O6 148.55(5) . .
O3W Ce1 O6 130.29(8) . .
O5W Ce1 O6 65.96(6) . .
O2W Ce1 O6 83.56(7) . .
O03 Ce1 O6 68.03(7) . .
O4 Ce1 O5 76.38(7) . .
O4W Ce1 O5 90.73(8) . .
O1W Ce1 O5 66.79(6) . .
O3W Ce1 O5 78.49(8) . .
O5W Ce1 O5 141.38(6) . .
O2W Ce1 O5 134.91(7) . .
O03 Ce1 O5 66.16(6) . .
O6 Ce1 O5 133.81(6) . .
Cl4 Cd1 Cl1 112.16(7) . .
Cl4 Cd1 Cl2 107.04(4) . .
Cl1 Cd1 Cl2 108.63(5) . .
Cl4 Cd1 Cl3 111.76(3) . .
Cl1 Cd1 Cl3 109.43(6) . .
Cl2 Cd1 Cl3 107.65(4) . .
C19 O6 Ce1 140.19(17) . .
C16 O5 Ce1 144.16(15) . .
C14 O4 Ce1 136.83(13) . .
C19 N12 C21 123.97(19) . .
C19 N12 C8 111.96(16) . .
C21 N12 C8 121.63(19) . .
C18 N11 C12 119.92(19) . .
C18 N11 C13 112.80(18) . .
C12 N11 C13 126.3(2) . .
C14 N10 C17 120.9(2) . .
C14 N10 C4 112.6(2) . .
C17 N10 C4 126.1(2) . .
C16 N9 C20 121.4(2) . .
C16 N9 C13 113.14(19) . .
C20 N9 C13 124.3(2) . .
C19 N8 C12 123.48(19) . 2_655
C19 N8 C15 112.26(18) . .
C12 N8 C15 121.36(17) 2_655 .
C9 N7 C7 124.4(2) . .
C9 N7 C8 112.36(18) . 2_655
C7 N7 C8 122.95(19) . 2_655
C6 N6 C10 120.2(2) . .
C6 N6 C4 113.4(2) . .
C10 N6 C4 125.04(17) . .
C16 N5 C17 121.7(2) . .
C16 N5 C22 112.3(2) . .
C17 N5 C22 124.38(19) . .
C14 N4 C21 120.7(2) . .
C14 N4 C11 112.5(2) . .
C21 N4 C11 126.7(2) . .
C9 N3 C20 121.2(2) . .
C9 N3 C15 111.48(17) . 2_655
C20 N3 C15 124.6(2) . 2_655
C6 N2 C7 120.16(19) . 2_655
C6 N2 C11 112.89(19) . .
C7 N2 C11 126.6(2) 2_655 .
C18 N1 C10 121.92(19) . .
C18 N1 C22 113.3(2) . .
C10 N1 C22 124.62(18) . .
N1 C22 N5 112.7(2) . .
N1 C22 C2 111.1(2) . .
N5 C22 C2 112.2(2) . .
N1 C22 C13 102.51(16) . .
N5 C22 C13 102.77(18) . .
C2 C22 C13 115.0(2) . .
N4 C21 N12 114.3(2) . .
N3 C20 N9 115.35(18) . .
O6 C19 N12 126.03(17) . .
O6 C19 N8 125.0(2) . .
N12 C19 N8 108.92(19) . .
O2 C18 N1 126.0(2) . .
O2 C18 N11 125.1(2) . .
N1 C18 N11 108.81(19) . .
N5 C17 N10 114.98(17) . .
O5 C16 N9 125.1(2) . .
O5 C16 N5 125.7(2) . .
N9 C16 N5 109.2(2) . .
N3 C15 N8 113.9(2) 2_655 .
N3 C15 C8 103.44(19) 2_655 .
N8 C15 C8 103.53(16) . .
O4 C14 N4 124.6(2) . .
O4 C14 N10 125.3(2) . .
N4 C14 N10 110.1(2) . .
N9 C13 N11 112.43(16) . .
N9 C13 C1 112.1(2) . .
N11 C13 C1 110.9(2) . .
N9 C13 C22 102.52(19) . .
N11 C13 C22 102.54(18) . .
C1 C13 C22 115.86(18) . .
N11 C12 N8 114.8(2) . 2_655
N2 C11 N4 112.44(17) . .
N2 C11 C3 111.6(2) . .
N4 C11 C3 111.4(2) . .
N2 C11 C4 102.5(2) . .
N4 C11 C4 102.66(19) . .
C3 C11 C4 115.66(19) . .
N6 C10 N1 114.5(2) . .
O3 C9 N7 126.2(2) . .
O3 C9 N3 124.55(18) . .
N7 C9 N3 109.2(2) . .
N7 C8 N12 114.0(2) 2_655 .
N7 C8 C15 103.37(17) 2_655 .
N12 C8 C15 103.30(18) . .
N7 C7 N2 113.2(2) . 2_655
O1 C6 N6 126.2(3) . .
O1 C6 N2 124.8(2) . .
N6 C6 N2 108.9(2) . .
N6 C4 N10 112.4(2) . .
N6 C4 C5 111.8(2) . .
N10 C4 C5 111.78(19) . .
N6 C4 C11 102.23(16) . .
N10 C4 C11 102.1(2) . .
C5 C4 C11 115.9(2) . .
N01 O03 Ce1 135.4(3) . .
O03 N01 O01 126.0(5) . .
O03 N01 O02 124.4(5) . .
O01 N01 O02 109.3(6) . .
O01 O02 N01 111.5(7) 2_655 .
O02 O01 N01 105.2(7) 2_655 .

loop_
_geom_bond_atom_site_label_1
_geom_bond_atom_site_label_2
_geom_bond_distance
_geom_bond_site_symmetry_2
Ce1 O4 2.4264(18) .
Ce1 O4W 2.496(2) .
Ce1 O1W 2.509(2) .
Ce1 O3W 2.522(2) .
Ce1 O5W 2.541(3) .
Ce1 O2W 2.562(2) .
Ce1 O03 2.568(2) .
Ce1 O6 2.6013(18) .
Ce1 O5 2.6239(19) .
Cd1 Cl4 2.4244(12) .
Cd1 Cl1 2.4276(18) .
Cd1 Cl2 2.4574(12) .
Cd1 Cl3 2.4824(13) .
O6 C19 1.227(3) .
O5 C16 1.227(3) .
O4 C14 1.236(3) .
O3 C9 1.237(3) .
O2 C18 1.215(3) .
O1 C6 1.212(3) .
N12 C19 1.362(3) .
N12 C21 1.449(2) .
N12 C8 1.462(3) .
N11 C18 1.371(3) .
N11 C12 1.435(3) .
N11 C13 1.470(3) .
N10 C14 1.348(3) .
N10 C17 1.450(3) .
N10 C4 1.468(3) .
N9 C16 1.363(3) .
N9 C20 1.449(3) .
N9 C13 1.462(3) .
N8 C19 1.363(2) .
N8 C12 1.449(3) 2_655
N8 C15 1.452(3) .
N7 C9 1.353(3) .
N7 C7 1.437(3) .
N7 C8 1.439(3) 2_655
N6 C6 1.350(3) .
N6 C10 1.444(4) .
N6 C4 1.462(3) .
N5 C16 1.364(3) .
N5 C17 1.447(3) .
N5 C22 1.474(3) .
N4 C14 1.348(3) .
N4 C21 1.443(3) .
N4 C11 1.462(3) .
N3 C9 1.359(3) .
N3 C20 1.430(2) .
N3 C15 1.451(3) 2_655
N2 C6 1.364(4) .
N2 C7 1.446(3) 2_655
N2 C11 1.459(3) .
N1 C18 1.357(3) .
N1 C10 1.448(3) .
N1 C22 1.469(3) .
C22 C2 1.524(3) .
C22 C13 1.580(3) .
C15 N3 1.451(3) 2_655
C15 C8 1.541(3) .
C13 C1 1.505(4) .
C12 N8 1.449(3) 2_655
C11 C3 1.526(4) .
C11 C4 1.581(4) .
C8 N7 1.439(3) 2_655
C7 N2 1.446(3) 2_655
C5 C4 1.528(3) .
O03 N01 1.080(5) .
N01 O01 1.251(9) .
N01 O02 1.301(7) .
O02 O01 1.193(9) 2_655
O01 O02 1.193(9) 2_655
